data_7226871
loop_
_publ_author_name
'Chakravarty, Akhil R.'
'Bhattacharyya, Arnab'
'Dixit, Akanksha'
'Banerjee, Samya'
'Roy, Bijan'
'Kumar, Arun'
'Karande, Anjali A.'

_publ_section_title
;
 BODIPY appended copper(II) complexes for cellular imaging and singlet
 oxygen mediated anticancer activity in visible light
;
_journal_name_full 'RSC Adv.'
_journal_paper_doi 10.1039/C6RA23118G
_journal_year 2016
_chemical_formula_moiety C19H19Cl2CuN3,0.5(C4H10O)
_chemical_formula_sum 'C21 H24 Cl2 Cu N3 O0.5'
_chemical_formula_weight 460.87
_chemical_name_systematic
;
 ?
;
_space_group_crystal_system monoclinic
_space_group_IT_number 14
_space_group_name_Hall '-P 2yn'
_space_group_name_H-M_alt 'P 1 21/n 1'
_symmetry_space_group_name_Hall '-P 2yn'
_symmetry_space_group_name_H-M 'P 1 21/n 1'
_atom_sites_solution_hydrogens geom
_audit_creation_method SHELXL-2013
_audit_update_record
;
2016-01-06 deposited with the CCDC.
2016-09-19 downloaded from the CCDC.
;
_cell_angle_alpha 90
_cell_angle_beta 93.339(3)
_cell_angle_gamma 90
_cell_formula_units_Z 8
_cell_length_a 16.2974(15)
_cell_length_b 12.0853(11)
_cell_length_c 21.305(2)
_cell_measurement_reflns_used 9836
_cell_measurement_temperature 150(2)
_cell_measurement_theta_max 26.70
_cell_measurement_theta_min 3.02
_cell_volume 4189.1(7)
_computing_cell_refinement 'Bruker Smart'
_computing_data_collection 'Bruker Smart'
_computing_data_reduction 'Bruker Saint'
_computing_structure_refinement 'SHELXL-2013 (Sheldrick, 2013)'
_diffrn_ambient_temperature 150(2)
_diffrn_measured_fraction_theta_full 0.999
_diffrn_measured_fraction_theta_max 0.998
_diffrn_measurement_device_type 'Bruker D8 Quest PHOTON'
_diffrn_measurement_method '\f and \w scans'
_diffrn_radiation_type MoK\a
_diffrn_radiation_wavelength 0.71073
_diffrn_reflns_av_R_equivalents 0.0970
_diffrn_reflns_av_unetI/netI 0.0559
_diffrn_reflns_Laue_measured_fraction_full 0.999
_diffrn_reflns_Laue_measured_fraction_max 0.998
_diffrn_reflns_limit_h_max 21
_diffrn_reflns_limit_h_min -21
_diffrn_reflns_limit_k_max 15
_diffrn_reflns_limit_k_min -15
_diffrn_reflns_limit_l_max 27
_diffrn_reflns_limit_l_min -27
_diffrn_reflns_number 114351
_diffrn_reflns_point_group_measured_fraction_full 0.999
_diffrn_reflns_point_group_measured_fraction_max 0.998
_diffrn_reflns_theta_full 25.242
_diffrn_reflns_theta_max 27.567
_diffrn_reflns_theta_min 3.019
_exptl_absorpt_coefficient_mu 1.311
_exptl_absorpt_correction_type none
_exptl_crystal_colour Blue
_exptl_crystal_density_diffrn 1.461
_exptl_crystal_description 'Needle shaped'
_exptl_crystal_F_000 1904
_exptl_crystal_size_max 0.30
_exptl_crystal_size_mid 0.28
_exptl_crystal_size_min 0.22
_refine_diff_density_max 1.688
_refine_diff_density_min -0.878
_refine_diff_density_rms 0.095
_refine_ls_extinction_method none
_refine_ls_goodness_of_fit_ref 1.021
_refine_ls_hydrogen_treatment constr
_refine_ls_matrix_type full
_refine_ls_number_parameters 496
_refine_ls_number_reflns 9680
_refine_ls_number_restraints 0
_refine_ls_restrained_S_all 1.021
_refine_ls_R_factor_all 0.0943
_refine_ls_R_factor_gt 0.0505
_refine_ls_shift/su_max 0.001
_refine_ls_shift/su_mean 0.000
_refine_ls_structure_factor_coef Fsqd
_refine_ls_weighting_details 'w=1/[\s^2^(Fo^2^)+(0.0442P)^2^+8.4933P] where P=(Fo^2^+2Fc^2^)/3'
_refine_ls_weighting_scheme calc
_refine_ls_wR_factor_gt 0.1025
_refine_ls_wR_factor_ref 0.1178
_reflns_Friedel_coverage 0.000
_reflns_number_gt 6454
_reflns_number_total 9680
_reflns_threshold_expression 'I > 2\s(I)'
_cod_data_source_file c6ra23118g2.cif
_cod_data_source_block ARC_RSCAdv_ab
_cod_database_code 7226871
_shelx_space_group_comment
;
The symmetry employed for this shelxl refinement is uniquely defined
by the following loop, which should always be used as a source of
symmetry information in preference to the above space-group names.
They are only intended as comments.
;
_shelxl_version_number 2013-4

loop_
_space_group_symop_operation_xyz
'x, y, z'
'-x+1/2, y+1/2, -z+1/2'
'-x, -y, -z'
'x-1/2, -y-1/2, z-1/2'

loop_
_atom_site_label
_atom_site_type_symbol
_atom_site_fract_x
_atom_site_fract_y
_atom_site_fract_z
_atom_site_U_iso_or_equiv
_atom_site_adp_type
_atom_site_occupancy
_atom_site_site_symmetry_order
_atom_site_calc_flag
_atom_site_refinement_flags_posn
_atom_site_refinement_flags_adp
C1 C 0.7868(2) 0.2595(3) 0.27003(16) 0.0230(8) Uani 1 1 d . .
H1A H 0.8173 0.2490 0.2328 0.028 Uiso 1 1 calc R U
H1B H 0.7670 0.3352 0.2700 0.028 Uiso 1 1 calc R U
C2 C 0.7150(2) 0.1817(3) 0.26810(16) 0.0208(8) Uani 1 1 d . .
C3 C 0.6444(2) 0.2004(3) 0.23066(18) 0.0303(9) Uani 1 1 d . .
H3 H 0.6391 0.2634 0.2057 0.036 Uiso 1 1 calc R U
C4 C 0.5816(2) 0.1233(3) 0.23117(18) 0.0319(9) Uani 1 1 d . .
H4 H 0.5340 0.1329 0.2056 0.038 Uiso 1 1 calc R U
C5 C 0.5901(2) 0.0319(3) 0.26989(18) 0.0300(9) Uani 1 1 d . .
H5 H 0.5476 -0.0190 0.2721 0.036 Uiso 1 1 calc R U
C6 C 0.6623(2) 0.0179(3) 0.30501(17) 0.0242(8) Uani 1 1 d . .
H6 H 0.6685 -0.0443 0.3306 0.029 Uiso 1 1 calc R U
C7 C 0.9293(2) 0.2627(3) 0.31612(17) 0.0244(8) Uani 1 1 d . .
H7A H 0.9408 0.3409 0.3218 0.029 Uiso 1 1 calc R U
H7B H 0.9406 0.2429 0.2733 0.029 Uiso 1 1 calc R U
C8 C 0.9834(2) 0.1963(3) 0.36159(16) 0.0215(8) Uani 1 1 d . .
C9 C 1.0627(2) 0.2274(3) 0.38041(17) 0.0276(9) Uani 1 1 d . .
H9 H 1.0844 0.2935 0.3664 0.033 Uiso 1 1 calc R U
C10 C 1.1094(2) 0.1592(4) 0.42023(18) 0.0324(9) Uani 1 1 d . .
H10 H 1.1625 0.1794 0.4339 0.039 Uiso 1 1 calc R U
C11 C 1.0764(2) 0.0611(3) 0.43949(17) 0.0305(9) Uani 1 1 d . .
H11 H 1.1070 0.0135 0.4659 0.037 Uiso 1 1 calc R U
C12 C 0.9967(2) 0.0344(3) 0.41875(16) 0.0270(8) Uani 1 1 d . .
H12 H 0.9743 -0.0321 0.4316 0.032 Uiso 1 1 calc R U
C13 C 0.8179(2) 0.3095(3) 0.38169(17) 0.0272(8) Uani 1 1 d . .
H13A H 0.8603 0.3031 0.4154 0.033 Uiso 1 1 calc R U
H13B H 0.8154 0.3865 0.3688 0.033 Uiso 1 1 calc R U
C14 C 0.7367(2) 0.2774(3) 0.40639(16) 0.0232(8) Uani 1 1 d . .
C15 C 0.7325(2) 0.1936(3) 0.45026(16) 0.0282(9) Uani 1 1 d . .
H15 H 0.7805 0.1591 0.4657 0.034 Uiso 1 1 calc R U
C16 C 0.6576(3) 0.1605(3) 0.47144(18) 0.0340(10) Uani 1 1 d . .
H16 H 0.6553 0.1043 0.5011 0.041 Uiso 1 1 calc R U
C17 C 0.5869(3) 0.2111(4) 0.44848(19) 0.0395(11) Uani 1 1 d . .
H17 H 0.5364 0.1885 0.4621 0.047 Uiso 1 1 calc R U
C18 C 0.5902(3) 0.2952(4) 0.40537(19) 0.0395(11) Uani 1 1 d . .
H18 H 0.5421 0.3295 0.3901 0.047 Uiso 1 1 calc R U
C19 C 0.6649(2) 0.3288(3) 0.38460(17) 0.0300(9) Uani 1 1 d . .
H19 H 0.6668 0.3864 0.3558 0.036 Uiso 1 1 calc R U
C20 C 0.42001(19) 0.6782(3) 0.31816(16) 0.0196(7) Uani 1 1 d . .
H20A H 0.4316 0.6900 0.2745 0.024 Uiso 1 1 calc R U
H20B H 0.4271 0.6001 0.3275 0.024 Uiso 1 1 calc R U
C21 C 0.4782(2) 0.7449(3) 0.35987(15) 0.0189(7) Uani 1 1 d . .
C22 C 0.5568(2) 0.7093(3) 0.37780(17) 0.0248(8) Uani 1 1 d . .
H22 H 0.5746 0.6396 0.3660 0.030 Uiso 1 1 calc R U
C23 C 0.6083(2) 0.7782(3) 0.41335(18) 0.0311(9) Uani 1 1 d . .
H23 H 0.6616 0.7559 0.4253 0.037 Uiso 1 1 calc R U
C24 C 0.5801(2) 0.8803(3) 0.43091(18) 0.0292(9) Uani 1 1 d . .
H24 H 0.6138 0.9274 0.4554 0.035 Uiso 1 1 calc R U
C25 C 0.5013(2) 0.9117(3) 0.41172(16) 0.0240(8) Uani 1 1 d . .
H25 H 0.4825 0.9810 0.4234 0.029 Uiso 1 1 calc R U
C26 C 0.1615(2) 0.9400(3) 0.30683(17) 0.0240(8) Uani 1 1 d . .
H26 H 0.1726 1.0067 0.3274 0.029 Uiso 1 1 calc R U
C27 C 0.0841(2) 0.9222(3) 0.27931(18) 0.0294(9) Uani 1 1 d . .
H27 H 0.0437 0.9764 0.2810 0.035 Uiso 1 1 calc R U
C28 C 0.0672(2) 0.8235(3) 0.24929(18) 0.0291(9) Uani 1 1 d . .
H28 H 0.0153 0.8105 0.2301 0.035 Uiso 1 1 calc R U
C29 C 0.1279(2) 0.7435(3) 0.24774(17) 0.0249(8) Uani 1 1 d . .
H29 H 0.1174 0.6756 0.2283 0.030 Uiso 1 1 calc R U
C30 C 0.2049(2) 0.7673(3) 0.27596(15) 0.0199(7) Uani 1 1 d . .
C31 C 0.2763(2) 0.6891(3) 0.27382(15) 0.0197(7) Uani 1 1 d . .
H31A H 0.2571 0.6133 0.2753 0.024 Uiso 1 1 calc R U
H31B H 0.3037 0.6994 0.2350 0.024 Uiso 1 1 calc R U
C32 C 0.3040(2) 0.6674(3) 0.38870(15) 0.0194(7) Uani 1 1 d . .
H32A H 0.3279 0.7116 0.4231 0.023 Uiso 1 1 calc R U
H32B H 0.2450 0.6777 0.3878 0.023 Uiso 1 1 calc R U
C33 C 0.32235(19) 0.5478(3) 0.40288(15) 0.0174(7) Uani 1 1 d . .
C34 C 0.3827(2) 0.5220(3) 0.44924(17) 0.0267(8) Uani 1 1 d . .
H34 H 0.4113 0.5787 0.4703 0.032 Uiso 1 1 calc R U
C35 C 0.4008(2) 0.4133(3) 0.4645(2) 0.0338(10) Uani 1 1 d . .
H35 H 0.4409 0.3972 0.4960 0.041 Uiso 1 1 calc R U
C36 C 0.3593(2) 0.3285(3) 0.43299(18) 0.0302(9) Uani 1 1 d . .
H36 H 0.3718 0.2552 0.4428 0.036 Uiso 1 1 calc R U
C37 C 0.2997(2) 0.3529(3) 0.38733(17) 0.0271(9) Uani 1 1 d . .
H37 H 0.2719 0.2958 0.3660 0.033 Uiso 1 1 calc R U
C38 C 0.2802(2) 0.4616(3) 0.37245(16) 0.0239(8) Uani 1 1 d . .
H38 H 0.2387 0.4769 0.3419 0.029 Uiso 1 1 calc R U
C39 C 0.8804(4) 0.5452(5) 0.5187(3) 0.0723(18) Uani 1 1 d . .
H39A H 0.9340 0.5801 0.5199 0.087 Uiso 1 1 calc R U
H39B H 0.8534 0.5668 0.5562 0.087 Uiso 1 1 calc R U
C40 C 0.8302(4) 0.5828(5) 0.4614(3) 0.083(2) Uani 1 1 d . .
H40A H 0.8240 0.6618 0.4626 0.125 Uiso 1 1 calc R U
H40B H 0.7770 0.5485 0.4605 0.125 Uiso 1 1 calc R U
H40C H 0.8575 0.5623 0.4244 0.125 Uiso 1 1 calc R U
C41 C 0.9359(4) 0.3889(6) 0.5736(3) 0.079(2) Uani 1 1 d . .
H41A H 0.9072 0.4049 0.6112 0.095 Uiso 1 1 calc R U
H41B H 0.9902 0.4218 0.5774 0.095 Uiso 1 1 calc R U
C42 C 0.9405(4) 0.2617(4) 0.5614(3) 0.0703(16) Uani 1 1 d . .
H42A H 0.9703 0.2266 0.5961 0.105 Uiso 1 1 calc R U
H42B H 0.9682 0.2486 0.5235 0.105 Uiso 1 1 calc R U
H42C H 0.8859 0.2318 0.5569 0.105 Uiso 1 1 calc R U
N1 N 0.84205(16) 0.2404(2) 0.32699(13) 0.0209(6) Uani 1 1 d . .
N2 N 0.72456(17) 0.0904(2) 0.30401(13) 0.0192(6) Uani 1 1 d . .
N3 N 0.95077(17) 0.1010(2) 0.38090(13) 0.0205(6) Uani 1 1 d . .
N4 N 0.33438(16) 0.7117(2) 0.32829(12) 0.0168(6) Uani 1 1 d . .
N5 N 0.22136(16) 0.8644(2) 0.30504(13) 0.0191(6) Uani 1 1 d . .
N6 N 0.45074(17) 0.8454(2) 0.37672(13) 0.0195(6) Uani 1 1 d . .
O1 O 0.8896(2) 0.4273(3) 0.51732(18) 0.0649(10) Uani 1 1 d . .
Cl1 Cl 0.88810(5) 0.01719(8) 0.23981(4) 0.0252(2) Uani 1 1 d . .
Cl2 Cl 0.81366(6) -0.08378(8) 0.39950(5) 0.0303(2) Uani 1 1 d . .
Cl3 Cl 0.39112(5) 0.92766(7) 0.23511(4) 0.02327(19) Uani 1 1 d . .
Cl4 Cl 0.32099(6) 1.04218(8) 0.39023(5) 0.0318(2) Uani 1 1 d . .
Cu1 Cu 0.83694(2) 0.07134(3) 0.34368(2) 0.01837(11) Uani 1 1 d . .
Cu2 Cu 0.33793(2) 0.88197(3) 0.33822(2) 0.01782(11) Uani 1 1 d . .

loop_
_atom_site_aniso_label
_atom_site_aniso_U_11
_atom_site_aniso_U_22
_atom_site_aniso_U_33
_atom_site_aniso_U_23
_atom_site_aniso_U_13
_atom_site_aniso_U_12
C1 0.0232(18) 0.021(2) 0.0246(19) 0.0052(15) 0.0037(15) 0.0020(15)
C2 0.0193(17) 0.024(2) 0.0192(18) -0.0003(15) 0.0042(14) 0.0052(14)
C3 0.027(2) 0.033(2) 0.031(2) -0.0001(18) 0.0001(17) 0.0100(17)
C4 0.0199(19) 0.042(3) 0.033(2) -0.0119(19) -0.0057(16) 0.0078(17)
C5 0.0206(18) 0.032(2) 0.037(2) -0.0109(19) 0.0023(16) -0.0036(16)
C6 0.0190(17) 0.026(2) 0.029(2) -0.0036(16) 0.0056(15) -0.0017(15)
C7 0.0216(18) 0.023(2) 0.029(2) 0.0022(16) 0.0039(15) -0.0060(15)
C8 0.0208(17) 0.025(2) 0.0183(18) -0.0024(15) 0.0025(14) -0.0007(15)
C9 0.0227(19) 0.035(2) 0.025(2) -0.0018(17) 0.0008(16) -0.0068(16)
C10 0.0191(19) 0.052(3) 0.026(2) -0.0053(19) 0.0000(16) -0.0021(18)
C11 0.024(2) 0.044(3) 0.023(2) 0.0032(18) -0.0024(16) 0.0076(17)
C12 0.0249(19) 0.034(2) 0.0220(19) 0.0018(17) 0.0020(15) 0.0004(17)
C13 0.033(2) 0.022(2) 0.027(2) -0.0050(16) 0.0047(16) -0.0002(16)
C14 0.0294(19) 0.022(2) 0.0180(18) -0.0036(15) 0.0019(15) 0.0030(15)
C15 0.040(2) 0.027(2) 0.0185(19) -0.0018(16) 0.0033(16) 0.0093(17)
C16 0.057(3) 0.027(2) 0.020(2) -0.0057(17) 0.0126(19) -0.0064(19)
C17 0.035(2) 0.054(3) 0.030(2) -0.016(2) 0.0151(19) -0.011(2)
C18 0.032(2) 0.058(3) 0.029(2) -0.006(2) 0.0030(18) 0.013(2)
C19 0.038(2) 0.032(2) 0.0213(19) 0.0026(17) 0.0088(17) 0.0110(18)
C20 0.0174(17) 0.0197(19) 0.0221(18) -0.0013(15) 0.0035(14) 0.0031(14)
C21 0.0200(17) 0.0202(19) 0.0170(17) 0.0042(14) 0.0042(14) 0.0005(14)
C22 0.0208(18) 0.028(2) 0.026(2) 0.0048(16) 0.0043(15) 0.0048(15)
C23 0.0194(18) 0.044(3) 0.030(2) 0.0093(19) -0.0036(16) -0.0012(17)
C24 0.025(2) 0.035(2) 0.027(2) 0.0020(18) -0.0055(16) -0.0122(17)
C25 0.0267(19) 0.021(2) 0.0245(19) 0.0001(15) 0.0001(16) -0.0063(15)
C26 0.0223(18) 0.021(2) 0.029(2) 0.0048(16) 0.0030(15) 0.0040(15)
C27 0.0205(18) 0.029(2) 0.039(2) 0.0135(18) 0.0078(17) 0.0083(16)
C28 0.0176(18) 0.036(2) 0.034(2) 0.0111(18) -0.0006(16) -0.0041(16)
C29 0.0224(18) 0.027(2) 0.025(2) 0.0028(16) -0.0016(15) -0.0046(15)
C30 0.0206(17) 0.022(2) 0.0173(17) 0.0063(15) 0.0018(14) 0.0002(14)
C31 0.0233(18) 0.0179(19) 0.0176(17) -0.0024(14) -0.0005(14) -0.0008(14)
C32 0.0211(17) 0.0195(19) 0.0181(18) 0.0001(14) 0.0046(14) 0.0020(14)
C33 0.0161(16) 0.0191(18) 0.0172(17) -0.0001(14) 0.0019(13) -0.0015(13)
C34 0.0261(19) 0.025(2) 0.028(2) 0.0013(17) -0.0058(16) -0.0069(16)
C35 0.029(2) 0.032(2) 0.039(2) 0.0120(19) -0.0094(18) 0.0008(17)
C36 0.036(2) 0.021(2) 0.034(2) 0.0078(17) 0.0079(18) 0.0041(17)
C37 0.043(2) 0.018(2) 0.0206(19) -0.0039(15) 0.0063(17) -0.0104(16)
C38 0.0268(19) 0.024(2) 0.0206(19) 0.0017(15) -0.0047(15) -0.0053(15)
C39 0.075(4) 0.051(4) 0.094(5) -0.032(3) 0.031(4) -0.015(3)
C40 0.091(5) 0.059(4) 0.099(5) -0.011(4) -0.006(4) 0.017(3)
C41 0.053(3) 0.130(6) 0.055(4) 0.035(4) 0.002(3) 0.003(4)
C42 0.082(4) 0.045(3) 0.085(4) 0.016(3) 0.011(3) 0.012(3)
N1 0.0196(15) 0.0211(16) 0.0221(16) 0.0006(13) 0.0014(12) -0.0009(12)
N2 0.0190(15) 0.0207(16) 0.0181(15) -0.0027(12) 0.0025(12) -0.0009(12)
N3 0.0191(15) 0.0242(17) 0.0179(15) 0.0015(13) -0.0007(12) -0.0013(12)
N4 0.0164(14) 0.0159(15) 0.0183(15) 0.0012(11) 0.0011(11) 0.0005(11)
N5 0.0180(14) 0.0163(16) 0.0231(16) 0.0032(12) 0.0032(12) -0.0012(11)
N6 0.0196(14) 0.0207(16) 0.0182(15) 0.0035(12) 0.0006(12) -0.0022(12)
O1 0.067(2) 0.054(2) 0.074(3) -0.022(2) 0.008(2) -0.0074(18)
Cl1 0.0224(4) 0.0312(5) 0.0221(4) -0.0039(4) 0.0017(3) 0.0051(4)
Cl2 0.0297(5) 0.0265(5) 0.0342(5) 0.0103(4) -0.0021(4) -0.0054(4)
Cl3 0.0186(4) 0.0302(5) 0.0208(4) 0.0039(4) -0.0005(3) -0.0029(3)
Cl4 0.0383(5) 0.0189(5) 0.0377(5) -0.0082(4) -0.0027(4) 0.0046(4)
Cu1 0.0163(2) 0.0192(2) 0.0194(2) 0.00146(18) 0.00013(16) -0.00108(17)
Cu2 0.0180(2) 0.0134(2) 0.0219(2) -0.00099(18) 0.00043(17) 0.00076(16)

loop_
_atom_type_symbol
_atom_type_description
_atom_type_scat_dispersion_real
_atom_type_scat_dispersion_imag
_atom_type_scat_source
C C 0.0033 0.0016 'International Tables Vol C Tables 4.2.6.8 and 6.1.1.4'
H H 0.0000 0.0000 'International Tables Vol C Tables 4.2.6.8 and 6.1.1.4'
N N 0.0061 0.0033 'International Tables Vol C Tables 4.2.6.8 and 6.1.1.4'
O O 0.0106 0.0060 'International Tables Vol C Tables 4.2.6.8 and 6.1.1.4'
Cl Cl 0.1484 0.1585 'International Tables Vol C Tables 4.2.6.8 and 6.1.1.4'
Cu Cu 0.3201 1.2651 'International Tables Vol C Tables 4.2.6.8 and 6.1.1.4'

loop_
_geom_angle_atom_site_label_1
_geom_angle_atom_site_label_2
_geom_angle_atom_site_label_3
_geom_angle
N1 C1 C2 111.1(3)
N2 C2 C3 121.8(3)
N2 C2 C1 115.7(3)
C3 C2 C1 122.4(3)
C2 C3 C4 118.5(4)
C5 C4 C3 119.6(3)
C6 C5 C4 118.7(4)
N2 C6 C5 122.5(4)
N1 C7 C8 109.6(3)
N3 C8 C9 121.6(3)
N3 C8 C7 115.3(3)
C9 C8 C7 123.0(3)
C10 C9 C8 119.3(4)
C11 C10 C9 119.2(3)
C10 C11 C12 118.8(4)
N3 C12 C11 122.2(4)
C14 C13 N1 113.7(3)
C19 C14 C15 118.8(3)
C19 C14 C13 120.8(3)
C15 C14 C13 120.4(3)
C14 C15 C16 120.8(4)
C17 C16 C15 119.6(4)
C16 C17 C18 120.2(4)
C17 C18 C19 120.2(4)
C18 C19 C14 120.4(4)
N4 C20 C21 109.7(3)
N6 C21 C22 121.5(3)
N6 C21 C20 115.7(3)
C22 C21 C20 122.7(3)
C23 C22 C21 119.2(4)
C24 C23 C22 119.2(3)
C23 C24 C25 119.1(3)
N6 C25 C24 122.0(4)
N5 C26 C27 122.2(4)
C28 C27 C26 119.2(3)
C27 C28 C29 119.6(3)
C28 C29 C30 118.3(3)
N5 C30 C29 122.0(3)
N5 C30 C31 115.4(3)
C29 C30 C31 122.6(3)
N4 C31 C30 108.8(3)
C33 C32 N4 116.3(3)
C38 C33 C34 118.4(3)
C38 C33 C32 122.8(3)
C34 C33 C32 118.9(3)
C35 C34 C33 120.9(3)
C36 C35 C34 120.0(4)
C37 C36 C35 119.6(4)
C36 C37 C38 120.8(3)
C37 C38 C33 120.3(3)
O1 C39 C40 109.8(5)
O1 C41 C42 101.8(5)
C7 N1 C1 112.7(3)
C7 N1 C13 108.5(3)
C1 N1 C13 111.9(3)
C7 N1 Cu1 104.8(2)
C1 N1 Cu1 105.3(2)
C13 N1 Cu1 113.5(2)
C6 N2 C2 118.8(3)
C6 N2 Cu1 126.7(2)
C2 N2 Cu1 114.2(2)
C12 N3 C8 119.0(3)
C12 N3 Cu1 127.0(2)
C8 N3 Cu1 113.9(2)
C31 N4 C20 113.6(3)
C31 N4 C32 112.3(3)
C20 N4 C32 112.8(3)
C31 N4 Cu2 106.0(2)
C20 N4 Cu2 105.4(2)
C32 N4 Cu2 106.0(2)
C26 N5 C30 118.8(3)
C26 N5 Cu2 126.6(2)
C30 N5 Cu2 114.5(2)
C25 N6 C21 118.8(3)
C25 N6 Cu2 127.5(2)
C21 N6 Cu2 113.4(2)
C39 O1 C41 110.5(5)
N2 Cu1 N3 162.96(12)
N2 Cu1 N1 81.85(11)
N3 Cu1 N1 81.17(11)
N2 Cu1 Cl2 98.10(9)
N3 Cu1 Cl2 96.88(9)
N1 Cu1 Cl2 156.12(8)
N2 Cu1 Cl1 90.02(8)
N3 Cu1 Cl1 92.77(8)
N1 Cu1 Cl1 95.01(8)
Cl2 Cu1 Cl1 108.86(4)
N5 Cu2 N6 160.88(12)
N5 Cu2 N4 80.69(11)
N6 Cu2 N4 80.96(11)
N5 Cu2 Cl4 97.10(9)
N6 Cu2 Cl4 97.08(9)
N4 Cu2 Cl4 154.20(8)
N5 Cu2 Cl3 94.86(8)
N6 Cu2 Cl3 92.98(8)
N4 Cu2 Cl3 98.08(8)
Cl4 Cu2 Cl3 107.72(4)

loop_
_geom_bond_atom_site_label_1
_geom_bond_atom_site_label_2
_geom_bond_distance
C1 N1 1.487(4)
C1 C2 1.499(5)
C2 N2 1.347(4)
C2 C3 1.380(5)
C3 C4 1.385(5)
C4 C5 1.380(6)
C5 C6 1.368(5)
C6 N2 1.342(4)
C7 N1 1.479(4)
C7 C8 1.503(5)
C8 N3 1.343(4)
C8 C9 1.384(5)
C9 C10 1.379(5)
C10 C11 1.375(6)
C11 C12 1.386(5)
C12 N3 1.337(4)
C13 C14 1.503(5)
C13 N1 1.505(4)
C14 C19 1.382(5)
C14 C15 1.382(5)
C15 C16 1.385(5)
C16 C17 1.370(6)
C17 C18 1.373(6)
C18 C19 1.379(6)
C20 N4 1.481(4)
C20 C21 1.497(5)
C21 N6 1.349(4)
C21 C22 1.384(5)
C22 C23 1.378(5)
C23 C24 1.376(6)
C24 C25 1.378(5)
C25 N6 1.344(4)
C26 N5 1.338(4)
C26 C27 1.377(5)
C27 C28 1.374(6)
C28 C29 1.385(5)
C29 C30 1.391(5)
C30 N5 1.347(4)
C30 C31 1.501(5)
C31 N4 1.479(4)
C32 C33 1.503(5)
C32 N4 1.504(4)
C33 C38 1.387(5)
C33 C34 1.388(5)
C34 C35 1.382(5)
C35 C36 1.379(5)
C36 C37 1.366(5)
C37 C38 1.383(5)
C39 O1 1.432(6)
C39 C40 1.500(8)
C41 O1 1.456(6)
C41 C42 1.561(8)
N1 Cu1 2.076(3)
N2 Cu1 1.985(3)
N3 Cu1 2.007(3)
N4 Cu2 2.070(3)
N5 Cu2 1.999(3)
N6 Cu2 2.018(3)
Cl1 Cu1 2.4972(10)
Cl2 Cu1 2.2639(10)
Cl3 Cu2 2.4706(10)
Cl4 Cu2 2.2558(10)

loop_
_geom_torsion_atom_site_label_1
_geom_torsion_atom_site_label_2
_geom_torsion_atom_site_label_3
_geom_torsion_atom_site_label_4
_geom_torsion
N1 C1 C2 N2 -19.6(4)
N1 C1 C2 C3 162.1(3)
N2 C2 C3 C4 1.0(5)
C1 C2 C3 C4 179.1(3)
C2 C3 C4 C5 1.7(5)
C3 C4 C5 C6 -2.7(6)
C4 C5 C6 N2 1.1(5)
N1 C7 C8 N3 28.5(4)
N1 C7 C8 C9 -154.5(3)
N3 C8 C9 C10 -0.3(5)
C7 C8 C9 C10 -177.2(3)
C8 C9 C10 C11 1.0(6)
C9 C10 C11 C12 -0.7(6)
C10 C11 C12 N3 -0.2(6)
N1 C13 C14 C19 -92.8(4)
N1 C13 C14 C15 85.6(4)
C19 C14 C15 C16 0.9(5)
C13 C14 C15 C16 -177.5(3)
C14 C15 C16 C17 0.2(6)
C15 C16 C17 C18 -0.9(6)
C16 C17 C18 C19 0.4(6)
C17 C18 C19 C14 0.8(6)
C15 C14 C19 C18 -1.4(6)
C13 C14 C19 C18 176.9(4)
N4 C20 C21 N6 -26.4(4)
N4 C20 C21 C22 156.7(3)
N6 C21 C22 C23 -0.4(5)
C20 C21 C22 C23 176.3(3)
C21 C22 C23 C24 0.9(5)
C22 C23 C24 C25 -0.9(6)
C23 C24 C25 N6 0.5(6)
N5 C26 C27 C28 0.4(5)
C26 C27 C28 C29 0.6(5)
C27 C28 C29 C30 -1.2(5)
C28 C29 C30 N5 0.8(5)
C28 C29 C30 C31 -176.5(3)
N5 C30 C31 N4 27.3(4)
C29 C30 C31 N4 -155.2(3)
N4 C32 C33 C38 -75.1(4)
N4 C32 C33 C34 106.3(4)
C38 C33 C34 C35 0.4(5)
C32 C33 C34 C35 179.1(3)
C33 C34 C35 C36 0.7(6)
C34 C35 C36 C37 -0.8(6)
C35 C36 C37 C38 -0.3(6)
C36 C37 C38 C33 1.4(5)
C34 C33 C38 C37 -1.5(5)
C32 C33 C38 C37 179.9(3)
C8 C7 N1 C1 -154.5(3)
C8 C7 N1 C13 81.0(3)
C8 C7 N1 Cu1 -40.5(3)
C2 C1 N1 C7 147.6(3)
C2 C1 N1 C13 -89.8(3)
C2 C1 N1 Cu1 34.0(3)
C14 C13 N1 C7 -167.7(3)
C14 C13 N1 C1 67.3(4)
C14 C13 N1 Cu1 -51.7(4)
C5 C6 N2 C2 1.5(5)
C5 C6 N2 Cu1 -171.7(3)
C3 C2 N2 C6 -2.5(5)
C1 C2 N2 C6 179.2(3)
C3 C2 N2 Cu1 171.4(3)
C1 C2 N2 Cu1 -6.8(4)
C11 C12 N3 C8 0.9(5)
C11 C12 N3 Cu1 176.9(3)
C9 C8 N3 C12 -0.6(5)
C7 C8 N3 C12 176.5(3)
C9 C8 N3 Cu1 -177.1(3)
C7 C8 N3 Cu1 0.0(4)
C30 C31 N4 C20 -154.9(3)
C30 C31 N4 C32 75.6(3)
C30 C31 N4 Cu2 -39.7(3)
C21 C20 N4 C31 155.4(3)
C21 C20 N4 C32 -75.4(3)
C21 C20 N4 Cu2 39.7(3)
C33 C32 N4 C31 84.7(3)
C33 C32 N4 C20 -45.2(4)
C33 C32 N4 Cu2 -160.0(2)
C27 C26 N5 C30 -0.8(5)
C27 C26 N5 Cu2 176.1(3)
C29 C30 N5 C26 0.2(5)
C31 C30 N5 C26 177.6(3)
C29 C30 N5 Cu2 -177.1(3)
C31 C30 N5 Cu2 0.4(4)
C24 C25 N6 C21 0.0(5)
C24 C25 N6 Cu2 -174.2(3)
C22 C21 N6 C25 0.0(5)
C20 C21 N6 C25 -176.9(3)
C22 C21 N6 Cu2 175.0(3)
C20 C21 N6 Cu2 -2.0(4)
C40 C39 O1 C41 -178.2(5)
C42 C41 O1 C39 -178.4(4)
